data_7706731
loop_
_publ_author_name
'Chatterjee, Madhumita'
'Mondal, Sudipta'
'Hazari, Arijit Singha'
'Z\'ali\<s, Stanislav'
'Kaim, Wolfgang'
'Lahiri, Goutam Kumar'

_publ_section_title
;
 Variable electronic structure and spin distribution in
 bis(2,2'-bipyridine)-metal complexes (M = Ru or Os) of 4,5-dioxido- and
 4,5-diimido-pyrene.
;
_journal_issue 12
_journal_name_full 'Dalton transactions (Cambridge, England : 2003)'
_journal_page_first 4191
_journal_page_last 4201
_journal_paper_doi 10.1039/d1dt00282a
_journal_volume 50
_journal_year 2021
_chemical_formula_moiety 'C36 H24 N4 O2 Os, Cl O4, 0.5(C6 H6)'
_chemical_formula_sum 'C39 H27 Cl N4 O6 Os'
_chemical_formula_weight 873.29
_space_group_crystal_system monoclinic
_space_group_IT_number 14
_space_group_name_Hall '-P 2ybc'
_space_group_name_H-M_alt 'P 1 21/c 1'
_atom_sites_solution_hydrogens geom
_audit_creation_date 2019-02-21
_audit_creation_method
;
Olex2 1.2
(compiled 2018.05.29 svn.r3508 for OlexSys, GUI svn.r5506)
;
_audit_update_record
;
2020-06-07 deposited with the CCDC.	2021-03-01 downloaded from the CCDC.
;
_cell_angle_alpha 90
_cell_angle_beta 92.6620(10)
_cell_angle_gamma 90
_cell_formula_units_Z 8
_cell_length_a 16.2362(2)
_cell_length_b 25.7702(4)
_cell_length_c 19.8131(3)
_cell_measurement_reflns_used 41148
_cell_measurement_temperature 150(2)
_cell_measurement_theta_max 31.1030
_cell_measurement_theta_min 1.9080
_cell_volume 8281.1(2)
_computing_cell_refinement 'CrysAlisPro 1.171.39.46 (Rigaku OD, 2018)'
_computing_data_collection 'CrysAlisPro 1.171.39.46 (Rigaku OD, 2018)'
_computing_data_reduction 'CrysAlisPro 1.171.39.46 (Rigaku OD, 2018)'
_computing_molecular_graphics 'Olex2 (Dolomanov et al., 2009)'
_computing_publication_material 'Olex2 (Dolomanov et al., 2009)'
_computing_structure_refinement 'ShelXL (Sheldrick, 2015)'
_computing_structure_solution 'SHELXT 2014/4 (Sheldrick, 2014)'
_diffrn_ambient_temperature 150(2)
_diffrn_detector 'CCD plate'
_diffrn_measured_fraction_theta_full 0.996
_diffrn_measured_fraction_theta_max 0.996
_diffrn_measurement_details
;
List of Runs (angles in degrees, time in seconds):

  # Type    Start    End  Width  t~exp~   \w     \q     \k     \f   Frames
#--------------------------------------------------------------------------
  1  \w    -63.00  70.00   0.50    8.00    --  -20.00   0.00-108.00  266
  2  \w    -85.50  19.00   0.50    8.00    --  -20.00 -72.00 108.00  209
  3  \w    -73.00 -43.00   0.50    8.00    --  -20.00 -72.00-108.00   60
  4  \w   -110.00   0.50   0.50    8.00    --  -20.00   0.00-180.00  221
;
_diffrn_measurement_device 'abstract diffractometer'
_diffrn_measurement_device_type 'dtrek-CrysAlisPro-abstract goniometer imported rigaku-d*trek images'
_diffrn_measurement_method '\w scans'
_diffrn_orient_matrix_type 'CrysAlisPro convention (1999,Acta A55,543-557)'
_diffrn_orient_matrix_UB_11 0.0245605000
_diffrn_orient_matrix_UB_12 -0.0226355000
_diffrn_orient_matrix_UB_13 -0.0024017000
_diffrn_orient_matrix_UB_21 0.0325065000
_diffrn_orient_matrix_UB_22 0.0123988000
_diffrn_orient_matrix_UB_23 0.0189208000
_diffrn_orient_matrix_UB_31 -0.0159256000
_diffrn_orient_matrix_UB_32 -0.0095459000
_diffrn_orient_matrix_UB_33 0.0303415000
_diffrn_radiation_monochromator graphite
_diffrn_radiation_probe x-ray
_diffrn_radiation_type MoK\a
_diffrn_radiation_wavelength 0.71073
_diffrn_reflns_av_R_equivalents 0.0520
_diffrn_reflns_av_unetI/netI 0.0409
_diffrn_reflns_Laue_measured_fraction_full 0.996
_diffrn_reflns_Laue_measured_fraction_max 0.996
_diffrn_reflns_limit_h_max 19
_diffrn_reflns_limit_h_min -19
_diffrn_reflns_limit_k_max 30
_diffrn_reflns_limit_k_min -28
_diffrn_reflns_limit_l_max 22
_diffrn_reflns_limit_l_min -23
_diffrn_reflns_number 58560
_diffrn_reflns_point_group_measured_fraction_full 0.996
_diffrn_reflns_point_group_measured_fraction_max 0.996
_diffrn_reflns_theta_full 25.0
_diffrn_reflns_theta_max 25.0
_diffrn_reflns_theta_min 1.886
_diffrn_source 'fine-focus sealed X-ray tube'
_diffrn_source_type 'Enhance (Mo) X-ray Source'
_exptl_absorpt_coefficient_mu 3.190
_exptl_absorpt_correction_T_max 1.00000
_exptl_absorpt_correction_T_min 0.73751
_exptl_absorpt_correction_type multi-scan
_exptl_absorpt_process_details
;
CrysAlisPro 1.171.39.46 (Rigaku Oxford Diffraction, 2018)
Empirical absorption correction using spherical harmonics,
 implemented in SCALE3 ABSPACK scaling algorithm.
;
_exptl_crystal_density_diffrn 1.401
_exptl_crystal_description block
_exptl_crystal_F_000 3440
_refine_diff_density_max 2.015
_refine_diff_density_min -2.837
_refine_diff_density_rms 0.214
_refine_ls_extinction_method none
_refine_ls_goodness_of_fit_ref 1.311
_refine_ls_hydrogen_treatment constr
_refine_ls_matrix_type full
_refine_ls_number_parameters 835
_refine_ls_number_reflns 14538
_refine_ls_number_restraints 0
_refine_ls_restrained_S_all 1.311
_refine_ls_R_factor_all 0.0746
_refine_ls_R_factor_gt 0.0669
_refine_ls_shift/su_max 0.001
_refine_ls_shift/su_mean 0.000
_refine_ls_structure_factor_coef Fsqd
_refine_ls_weighting_details 'w=1/[\s^2^(Fo^2^)+(0.0002P)^2^+155.1254P] where P=(Fo^2^+2Fc^2^)/3'
_refine_ls_weighting_scheme calc
_refine_ls_wR_factor_gt 0.1465
_refine_ls_wR_factor_ref 0.1496
_reflns_Friedel_coverage 0.000
_reflns_number_gt 12969
_reflns_number_total 14538
_reflns_threshold_expression 'I > 2\s(I)'
_cod_data_source_file d1dt00282a2.cif
_cod_data_source_block '[2](ClO4)'
_cod_depositor_comments
;
Adding full bibliography for 7706729--7706732.cif.

2024-09-23
Z value and formula fixed to values more according to usual
chemical conventions.                 miguel
;
_cod_original_formula_sum 'C78 H54 Cl2 N8 O12 Os2'
_cod_original_formula_weight 1746.59
_cod_original_formula_moiety '2(C36 H24 N4 O2 Os), 2(Cl O4), C6 H6'
_cod_original_formula_units_Z 4
_cod_database_code 7706731
_shelx_shelxl_version_number 2017/1
_shelx_space_group_comment
;
The symmetry employed for this shelxl refinement is uniquely defined
by the following loop, which should always be used as a source of
symmetry information in preference to the above space-group names.
They are only intended as comments.
;
_reflns_odcompleteness_completeness 91.13
_reflns_odcompleteness_iscentric 1
_reflns_odcompleteness_theta 31.07
_olex2_refinement_description
;
1. Fixed Uiso
 At 1.2 times of:
  All C(H) groups
2. Uiso/Uaniso restraints and constraints
Uanis(C9) = Uanis(C14) = Uanis(N2) = Uanis(C39) = Uanis(C52) = Uanis(C40) =
Uanis(C43) = Uanis(C42) = Uanis(C46) = Uanis(C44) = Uanis(C50) = Uanis(C37) =
Uanis(C6) = Uanis(C10) = Uanis(C63)
3.a Aromatic/amide H refined with riding coordinates:
 C62(H62), C71(H71), C72(H72), C34(H34), C24(H24), C30(H30), C27(H27),
 C26(H26), C20(H20), C59(H59), C9(H9), C25(H25), C4(H4), C60(H60), C8(H8),
 C70(H70), C49(H49), C33(H33), C69(H69), C53(H53), C45(H45), C40(H40), C56(H56),
  C47(H47), C36(H36), C55(H55), C65(H65), C66(H66), C63(H63), C23(H23),
 C17(H17), C61(H61), C18(H18), C28(H28), C19(H19), C35(H35), C11(H11), C29(H29),
  C48(H48), C6(H6), C54(H54), C44(H44), C12(H12), C64(H64), C5(H5), C41(H41),
 C13(H13), C77(H77), C42(H42), C76(H76), C73(H73), C74(H74), C78(H78), C75(H75)
;
_olex2_submission_special_instructions 'No special instructions were received'
_oxdiff_exptl_absorpt_empirical_details
;
Empirical correction (ABSPACK) includes:
- Absorption correction using spherical harmonics
- Frame scaling
- Detector area scaling
;
_oxdiff_exptl_absorpt_empirical_full_max 1.276
_oxdiff_exptl_absorpt_empirical_full_min 0.856

loop_
_space_group_symop_operation_xyz
'x, y, z'
'-x, y+1/2, -z+1/2'
'-x, -y, -z'
'x, -y-1/2, z-1/2'

loop_
_atom_site_label
_atom_site_type_symbol
_atom_site_fract_x
_atom_site_fract_y
_atom_site_fract_z
_atom_site_U_iso_or_equiv
_atom_site_adp_type
_atom_site_occupancy
_atom_site_site_symmetry_order
_atom_site_calc_flag
_atom_site_refinement_flags_posn
_atom_site_refinement_flags_adp
_atom_site_refinement_flags_occupancy
_atom_site_disorder_assembly
_atom_site_disorder_group
Os2 Os 0.66188(2) 0.39816(2) 0.53015(2) 0.01963(11) Uani 1 1 d . . . . .
Os1 Os 0.83890(2) 0.10459(2) 0.49016(2) 0.01945(11) Uani 1 1 d . . . . .
Cl2 Cl 0.73593(13) 0.52242(10) 0.75232(14) 0.0291(6) Uani 1 1 d . . . . .
Cl1 Cl 0.7459(2) 0.33948(10) 0.25706(14) 0.0366(6) Uani 1 1 d . . . . .
O3 O 0.7663(4) 0.3929(3) 0.4769(3) 0.0238(15) Uani 1 1 d . . . . .
O2 O 0.7369(4) 0.1094(3) 0.5472(3) 0.0241(15) Uani 1 1 d . . . . .
O1 O 0.7918(4) 0.0307(3) 0.4786(3) 0.0259(16) Uani 1 1 d . . . . .
O4 O 0.7050(4) 0.4733(3) 0.5401(3) 0.0234(15) Uani 1 1 d . . . . .
N4 N 0.9172(5) 0.0785(3) 0.5680(4) 0.0199(17) Uani 1 1 d . . . . .
N8 N 0.7297(5) 0.3712(3) 0.6123(4) 0.0233(18) Uani 1 1 d . . . . .
N3 N 0.9435(5) 0.0916(3) 0.4420(4) 0.0214(18) Uani 1 1 d . . . . .
O5 O 0.8096(5) 0.5109(4) 0.7179(5) 0.058(3) Uani 1 1 d . . . . .
N5 N 0.5518(5) 0.4117(3) 0.5729(4) 0.0215(18) Uani 1 1 d . . . . .
N7 N 0.6382(5) 0.3208(3) 0.5238(4) 0.0257(19) Uani 1 1 d . . . . .
C2 C 0.6946(6) 0.0664(4) 0.5475(5) 0.022(2) Uani 1 1 d . . . . .
N6 N 0.5894(5) 0.4207(3) 0.4483(4) 0.0229(18) Uani 1 1 d . . . . .
O6 O 0.6743(5) 0.4831(3) 0.7393(5) 0.045(2) Uani 1 1 d . . . . .
N2 N 0.8633(6) 0.1816(4) 0.4999(5) 0.0353(7) Uani 1 1 d . . . . .
N1 N 0.7699(5) 0.1349(3) 0.4102(4) 0.0204(17) Uani 1 1 d . . . . .
C39 C 0.8169(7) 0.5290(5) 0.5052(6) 0.0353(7) Uani 1 1 d . . . . .
C22 C 0.7666(6) 0.1876(4) 0.4064(5) 0.023(2) Uani 1 1 d . . . . .
O11 O 0.6736(6) 0.3108(4) 0.2386(6) 0.062(3) Uani 1 1 d . . . . .
C62 C 0.6143(6) 0.4241(4) 0.3851(5) 0.023(2) Uani 1 1 d . . . . .
H62 H 0.668243 0.414562 0.377288 0.028 Uiso 1 1 calc R . . . .
C58 C 0.5094(6) 0.4353(4) 0.4612(5) 0.024(2) Uani 1 1 d . . . . .
C71 C 0.8302(7) 0.3799(5) 0.7040(5) 0.034(3) Uani 1 1 d . . . . .
H71 H 0.862953 0.401395 0.731760 0.041 Uiso 1 1 calc R . . . .
C72 C 0.7771(6) 0.4012(4) 0.6541(5) 0.026(2) Uani 1 1 d . . . . .
H72 H 0.774385 0.437087 0.649443 0.032 Uiso 1 1 calc R . . . .
C37 C 0.8046(7) 0.4373(5) 0.4733(6) 0.0353(7) Uani 1 1 d . . . . .
C34 C 1.0304(7) 0.0411(5) 0.6646(6) 0.036(3) Uani 1 1 d . . . . .
H34 H 1.067680 0.028087 0.697425 0.043 Uiso 1 1 calc R . . . .
C24 C 0.6704(7) 0.1832(5) 0.3114(5) 0.032(3) Uani 1 1 d . . . . .
H24 H 0.636607 0.199336 0.278508 0.039 Uiso 1 1 calc R . . . .
O12 O 0.7336(6) 0.3938(4) 0.2514(6) 0.067(3) Uani 1 1 d . . . . .
C30 C 1.0830(7) 0.0601(4) 0.4516(6) 0.032(3) Uani 1 1 d . . . . .
H30 H 1.126682 0.046530 0.478088 0.038 Uiso 1 1 calc R . . . .
C27 C 0.9560(7) 0.1006(4) 0.3757(5) 0.031(2) Uani 1 1 d . . . . .
H27 H 0.912708 0.114987 0.349649 0.037 Uiso 1 1 calc R . . . .
C26 C 0.7254(6) 0.1066(4) 0.3648(5) 0.025(2) Uani 1 1 d . . . . .
H26 H 0.728474 0.070644 0.367001 0.030 Uiso 1 1 calc R . . . .
C20 C 0.8255(7) 0.2679(4) 0.4621(5) 0.028(2) Uani 1 1 d . . . . .
H20 H 0.795960 0.289386 0.431914 0.033 Uiso 1 1 calc R . . . .
C59 C 0.4587(6) 0.4533(4) 0.4084(5) 0.028(2) Uani 1 1 d . . . . .
H59 H 0.405352 0.463824 0.416702 0.034 Uiso 1 1 calc R . . . .
C31 C 1.0103(7) 0.0711(4) 0.4795(5) 0.028(2) Uani 1 1 d . . . . .
C38 C 0.7725(6) 0.4799(4) 0.5076(5) 0.026(2) Uani 1 1 d . . . . .
O8 O 0.7523(7) 0.5250(5) 0.8218(5) 0.069(3) Uani 1 1 d . . . . .
C32 C 0.9930(6) 0.0633(4) 0.5512(5) 0.025(2) Uani 1 1 d . . . . .
C9 C 0.4814(7) -0.0747(5) 0.5791(6) 0.0353(7) Uani 1 1 d . . . . .
H9 H 0.450333 -0.105027 0.577666 0.042 Uiso 1 1 calc R . . . .
C21 C 0.8189(6) 0.2139(4) 0.4573(5) 0.025(2) Uani 1 1 d . . . . .
C25 C 0.6750(6) 0.1294(4) 0.3145(5) 0.030(2) Uani 1 1 d . . . . .
H25 H 0.644839 0.109062 0.283529 0.036 Uiso 1 1 calc R . . . .
C50 C 0.8782(7) 0.4427(5) 0.4333(6) 0.0353(7) Uani 1 1 d . . . . .
C4 C 0.5936(7) 0.1041(5) 0.6253(5) 0.034(3) Uani 1 1 d . . . . .
H4 H 0.625214 0.134143 0.629267 0.041 Uiso 1 1 calc R . . . .
C60 C 0.4858(7) 0.4561(4) 0.3439(6) 0.035(3) Uani 1 1 d . . . . .
H60 H 0.450778 0.468116 0.308886 0.041 Uiso 1 1 calc R . . . .
C67 C 0.6792(6) 0.2898(4) 0.5719(5) 0.025(2) Uani 1 1 d . . . . .
C1 C 0.7210(6) 0.0244(4) 0.5110(5) 0.023(2) Uani 1 1 d . . . . .
O7 O 0.7055(7) 0.5711(4) 0.7293(8) 0.093(4) Uani 1 1 d . . . . .
C8 C 0.4546(7) -0.0351(5) 0.6153(6) 0.040(3) Uani 1 1 d . . . . .
H8 H 0.406380 -0.038533 0.638524 0.047 Uiso 1 1 calc R . . . .
C70 C 0.8340(7) 0.3262(5) 0.7120(5) 0.035(3) Uani 1 1 d . . . . .
H70 H 0.869919 0.311167 0.744312 0.042 Uiso 1 1 calc R . . . .
C49 C 0.9081(6) 0.4009(5) 0.3975(5) 0.032(3) Uani 1 1 d . . . . .
H49 H 0.880410 0.369323 0.397653 0.039 Uiso 1 1 calc R . . . .
C33 C 1.0514(7) 0.0445(4) 0.5989(6) 0.032(3) Uani 1 1 d . . . . .
H33 H 1.103465 0.034457 0.586249 0.039 Uiso 1 1 calc R . . . .
C68 C 0.7314(6) 0.3183(4) 0.6207(5) 0.027(2) Uani 1 1 d . . . . .
C69 C 0.7825(6) 0.2956(4) 0.6703(5) 0.031(2) Uani 1 1 d . . . . .
H69 H 0.782432 0.259766 0.675822 0.037 Uiso 1 1 calc R . . . .
C53 C 0.5384(7) 0.4052(5) 0.6391(5) 0.034(3) Uani 1 1 d . . . . .
H53 H 0.581750 0.394617 0.668176 0.041 Uiso 1 1 calc R . . . .
C45 C 1.0257(7) 0.5467(6) 0.3926(6) 0.048(4) Uani 1 1 d . . . . .
H45 H 1.072268 0.551197 0.367577 0.058 Uiso 1 1 calc R . . . .
C40 C 0.7874(7) 0.5722(4) 0.5451(6) 0.0353(7) Uani 1 1 d . . . . .
H40 H 0.742370 0.568250 0.571938 0.042 Uiso 1 1 calc R . . . .
C56 C 0.4103(7) 0.4384(4) 0.5558(6) 0.032(3) Uani 1 1 d . . . . .
H56 H 0.367798 0.450178 0.526654 0.039 Uiso 1 1 calc R . . . .
C47 C 1.0194(7) 0.4534(6) 0.3603(6) 0.046(3) Uani 1 1 d . . . . .
H47 H 1.067258 0.456419 0.336635 0.055 Uiso 1 1 calc R . . . .
C3 C 0.6208(6) 0.0640(4) 0.5856(5) 0.025(2) Uani 1 1 d . . . . .
C36 C 0.8965(7) 0.0757(4) 0.6331(5) 0.031(3) Uani 1 1 d . . . . .
H36 H 0.844364 0.086122 0.645365 0.037 Uiso 1 1 calc R . . . .
C55 C 0.3964(6) 0.4304(5) 0.6226(6) 0.039(3) Uani 1 1 d . . . . .
H55 H 0.344406 0.435834 0.639146 0.047 Uiso 1 1 calc R . . . .
C65 C 0.6186(7) 0.2136(4) 0.5211(6) 0.037(3) Uani 1 1 d . . . . .
H65 H 0.612878 0.177739 0.519367 0.044 Uiso 1 1 calc R . . . .
C66 C 0.6693(6) 0.2366(4) 0.5710(6) 0.030(2) Uani 1 1 d . . . . .
H66 H 0.696488 0.216158 0.603690 0.036 Uiso 1 1 calc R . . . .
C63 C 0.5895(7) 0.2977(5) 0.4771(6) 0.0353(7) Uani 1 1 d . . . . .
H63 H 0.562532 0.318480 0.444698 0.042 Uiso 1 1 calc R . . . .
C46 C 0.9892(7) 0.4967(5) 0.3943(6) 0.0353(7) Uani 1 1 d . . . . .
C23 C 0.7166(6) 0.2125(4) 0.3576(5) 0.029(2) Uani 1 1 d . . . . .
H23 H 0.714391 0.248584 0.356059 0.035 Uiso 1 1 calc R . . . .
C57 C 0.4898(6) 0.4289(4) 0.5311(5) 0.024(2) Uani 1 1 d . . . . .
C17 C 0.9158(6) 0.2031(4) 0.5484(5) 0.028(2) Uani 1 1 d . . . . .
H17 H 0.948208 0.181429 0.576070 0.034 Uiso 1 1 calc R . . . .
C61 C 0.5655(6) 0.4407(4) 0.3312(5) 0.028(2) Uani 1 1 d . . . . .
H61 H 0.585022 0.441742 0.287798 0.034 Uiso 1 1 calc R . . . .
C16 C 0.5742(6) 0.0162(4) 0.5824(5) 0.026(2) Uani 1 1 d . . . . .
C18 C 0.9217(7) 0.2555(4) 0.5570(6) 0.031(2) Uani 1 1 d . . . . .
H18 H 0.955223 0.268988 0.592108 0.037 Uiso 1 1 calc R . . . .
C52 C 0.8864(7) 0.5348(5) 0.4673(6) 0.0353(7) Uani 1 1 d . . . . .
C28 C 1.0258(8) 0.0903(5) 0.3451(6) 0.039(3) Uani 1 1 d . . . . .
H28 H 1.030086 0.097130 0.299342 0.047 Uiso 1 1 calc R . . . .
C19 C 0.8776(8) 0.2890(4) 0.5134(6) 0.037(3) Uani 1 1 d . . . . .
H19 H 0.882735 0.324724 0.518312 0.045 Uiso 1 1 calc R . . . .
C35 C 0.9537(8) 0.0572(5) 0.6818(6) 0.037(3) Uani 1 1 d . . . . .
H35 H 0.939601 0.055678 0.726696 0.045 Uiso 1 1 calc R . . . .
C15 C 0.6009(6) -0.0264(4) 0.5439(5) 0.029(2) Uani 1 1 d . . . . .
C11 C 0.5815(7) -0.1155(5) 0.5051(6) 0.040(3) Uani 1 1 d . . . . .
H11 H 0.551208 -0.146196 0.503724 0.048 Uiso 1 1 calc R . . . .
C29 C 1.0918(7) 0.0693(5) 0.3830(6) 0.037(3) Uani 1 1 d . . . . .
H29 H 1.140873 0.061407 0.362846 0.045 Uiso 1 1 calc R . . . .
C51 C 0.9161(6) 0.4913(5) 0.4330(5) 0.031(3) Uani 1 1 d . . . . .
C48 C 0.9787(7) 0.4060(6) 0.3615(6) 0.042(3) Uani 1 1 d . . . . .
H48 H 0.998961 0.377682 0.338298 0.050 Uiso 1 1 calc R . . . .
C7 C 0.5010(7) 0.0141(5) 0.6189(5) 0.035(3) Uani 1 1 d . . . . .
C6 C 0.4742(7) 0.0561(5) 0.6554(6) 0.0353(7) Uani 1 1 d . . . . .
H6 H 0.424730 0.053976 0.677057 0.042 Uiso 1 1 calc R . . . .
C54 C 0.4612(7) 0.4139(5) 0.6651(6) 0.041(3) Uani 1 1 d . . . . .
H54 H 0.453385 0.408655 0.710812 0.050 Uiso 1 1 calc R . . . .
C44 C 0.9967(7) 0.5870(5) 0.4247(6) 0.0353(7) Uani 1 1 d . . . . .
H44 H 1.023135 0.618860 0.420888 0.042 Uiso 1 1 calc R . . . .
C12 C 0.6530(8) -0.1117(4) 0.4705(7) 0.045(3) Uani 1 1 d . . . . .
H12 H 0.670156 -0.140448 0.446385 0.054 Uiso 1 1 calc R . . . .
C64 C 0.5763(8) 0.2449(4) 0.4738(6) 0.037(3) Uani 1 1 d . . . . .
H64 H 0.540317 0.230630 0.440922 0.044 Uiso 1 1 calc R . . . .
C5 C 0.5199(8) 0.1012(6) 0.6599(6) 0.044(3) Uani 1 1 d . . . . .
H5 H 0.502408 0.129085 0.685396 0.053 Uiso 1 1 calc R . . . .
C10 C 0.5547(7) -0.0733(5) 0.5423(6) 0.0353(7) Uani 1 1 d . . . . .
C41 C 0.8289(8) 0.6200(5) 0.5419(8) 0.051(4) Uani 1 1 d . . . . .
H41 H 0.811413 0.648257 0.566732 0.061 Uiso 1 1 calc R . . . .
C13 C 0.7008(8) -0.0664(4) 0.4699(6) 0.036(3) Uani 1 1 d . . . . .
H13 H 0.747419 -0.064265 0.444458 0.044 Uiso 1 1 calc R . . . .
C77 C 0.7155(8) 0.5234(6) 0.2232(6) 0.045(3) Uani 1 1 d . . . . .
H77 H 0.688304 0.494401 0.205428 0.054 Uiso 1 1 calc R . . . .
C14 C 0.6753(7) -0.0237(5) 0.5100(6) 0.0353(7) Uani 1 1 d . . . . .
C42 C 0.8944(7) 0.6246(5) 0.5027(6) 0.0353(7) Uani 1 1 d . . . . .
H42 H 0.920261 0.656668 0.500088 0.042 Uiso 1 1 calc R . . . .
C76 C 0.6904(7) 0.5719(6) 0.2048(6) 0.046(3) Uani 1 1 d . . . . .
H76 H 0.644541 0.575837 0.175338 0.055 Uiso 1 1 calc R . . . .
C73 C 0.8210(8) 0.5608(6) 0.2951(6) 0.049(3) Uani 1 1 d . . . . .
H73 H 0.864794 0.556895 0.326561 0.059 Uiso 1 1 calc R . . . .
C74 C 0.7957(8) 0.6104(5) 0.2753(7) 0.050(3) Uani 1 1 d . . . . .
H74 H 0.822059 0.639718 0.293209 0.060 Uiso 1 1 calc R . . . .
C43 C 0.9244(7) 0.5836(5) 0.4662(6) 0.0353(7) Uani 1 1 d . . . . .
O9 O 0.7733(13) 0.3273(6) 0.3203(8) 0.184(11) Uani 1 1 d . . . . .
C78 C 0.7820(8) 0.5178(5) 0.2686(6) 0.042(3) Uani 1 1 d . . . . .
H78 H 0.800241 0.484832 0.281139 0.050 Uiso 1 1 calc R . . . .
C75 C 0.7309(10) 0.6150(6) 0.2287(7) 0.065(5) Uani 1 1 d . . . . .
H75 H 0.714479 0.647672 0.213383 0.078 Uiso 1 1 calc R . . . .
O10 O 0.8036(10) 0.3274(5) 0.2093(10) 0.137(7) Uani 1 1 d . . . . .

loop_
_atom_site_aniso_label
_atom_site_aniso_U_11
_atom_site_aniso_U_22
_atom_site_aniso_U_33
_atom_site_aniso_U_23
_atom_site_aniso_U_13
_atom_site_aniso_U_12
Os2 0.01762(19) 0.0193(2) 0.0217(2) 0.00258(16) -0.00221(14) 0.00279(16)
Os1 0.01923(19) 0.0175(2) 0.0213(2) 0.00143(15) -0.00226(14) 0.00022(16)
Cl2 0.0080(11) 0.0325(14) 0.0470(16) 0.0005(12) 0.0025(10) -0.0017(10)
Cl1 0.0483(17) 0.0255(14) 0.0350(15) 0.0001(11) -0.0072(12) -0.0002(13)
O3 0.018(3) 0.027(4) 0.026(4) 0.006(3) -0.002(3) 0.007(3)
O2 0.018(3) 0.024(4) 0.030(4) 0.007(3) -0.001(3) -0.007(3)
O1 0.032(4) 0.021(4) 0.024(4) 0.000(3) -0.005(3) 0.002(3)
O4 0.017(3) 0.017(4) 0.035(4) 0.002(3) -0.005(3) 0.004(3)
N4 0.023(4) 0.017(4) 0.020(4) 0.001(3) 0.000(3) -0.005(3)
N8 0.022(4) 0.023(5) 0.025(5) 0.004(4) 0.000(3) 0.005(4)
N3 0.023(4) 0.018(4) 0.023(4) -0.004(3) -0.005(3) 0.006(3)
O5 0.013(4) 0.079(7) 0.081(7) -0.034(6) 0.010(4) -0.018(4)
N5 0.016(4) 0.025(5) 0.023(4) 0.003(3) 0.007(3) 0.003(3)
N7 0.032(5) 0.018(4) 0.026(5) 0.001(4) -0.004(4) 0.000(4)
C2 0.013(5) 0.025(5) 0.026(5) 0.004(4) -0.007(4) -0.001(4)
N6 0.023(4) 0.019(4) 0.026(5) -0.001(3) -0.004(4) 0.009(4)
O6 0.022(4) 0.041(5) 0.072(6) 0.003(4) -0.005(4) -0.009(4)
N2 0.0270(15) 0.0381(17) 0.0394(17) 0.0135(13) -0.0156(12) -0.0089(13)
N1 0.013(4) 0.022(4) 0.026(4) 0.004(3) -0.003(3) -0.001(3)
C39 0.0270(15) 0.0381(17) 0.0394(17) 0.0135(13) -0.0156(12) -0.0089(13)
C22 0.019(5) 0.022(5) 0.028(5) 0.003(4) 0.004(4) 0.007(4)
O11 0.038(5) 0.048(6) 0.100(8) 0.017(5) -0.017(5) -0.017(5)
C62 0.015(5) 0.028(6) 0.028(6) 0.003(4) -0.002(4) 0.000(4)
C58 0.021(5) 0.014(5) 0.036(6) 0.000(4) -0.004(4) 0.004(4)
C71 0.033(6) 0.042(7) 0.028(6) 0.006(5) -0.002(5) -0.010(5)
C72 0.026(5) 0.028(6) 0.024(5) 0.004(4) 0.001(4) -0.001(5)
C37 0.0270(15) 0.0381(17) 0.0394(17) 0.0135(13) -0.0156(12) -0.0089(13)
C34 0.022(6) 0.038(7) 0.047(7) 0.007(5) -0.012(5) 0.010(5)
C24 0.025(6) 0.046(7) 0.026(6) 0.007(5) -0.003(4) 0.010(5)
O12 0.063(7) 0.028(5) 0.112(9) -0.007(5) 0.028(6) 0.004(5)
C30 0.027(6) 0.030(6) 0.039(7) -0.002(5) -0.003(5) 0.005(5)
C27 0.033(6) 0.036(6) 0.025(6) -0.004(5) 0.003(4) 0.004(5)
C26 0.025(5) 0.020(5) 0.029(5) 0.001(4) 0.000(4) -0.003(4)
C20 0.042(7) 0.025(6) 0.016(5) -0.003(4) 0.007(4) 0.015(5)
C59 0.020(5) 0.032(6) 0.032(6) 0.002(5) -0.007(4) 0.007(4)
C31 0.033(6) 0.019(5) 0.031(6) 0.000(4) -0.004(5) 0.005(5)
C38 0.029(6) 0.025(6) 0.023(5) 0.009(4) -0.005(4) 0.001(5)
O8 0.070(7) 0.097(9) 0.041(6) -0.014(5) 0.013(5) -0.018(6)
C32 0.026(6) 0.023(5) 0.027(6) 0.001(4) -0.002(4) 0.001(4)
C9 0.0270(15) 0.0381(17) 0.0394(17) 0.0135(13) -0.0156(12) -0.0089(13)
C21 0.031(6) 0.021(5) 0.021(5) 0.004(4) 0.002(4) 0.001(4)
C25 0.026(6) 0.039(7) 0.023(5) -0.002(5) -0.004(4) -0.007(5)
C50 0.0270(15) 0.0381(17) 0.0394(17) 0.0135(13) -0.0156(12) -0.0089(13)
C4 0.035(6) 0.042(7) 0.025(6) -0.003(5) -0.002(5) -0.004(6)
C60 0.032(6) 0.038(7) 0.032(6) 0.007(5) -0.017(5) 0.001(5)
C67 0.019(5) 0.019(5) 0.036(6) 0.002(4) -0.002(4) 0.001(4)
C1 0.017(5) 0.025(5) 0.026(5) 0.010(4) -0.007(4) -0.008(4)
O7 0.069(8) 0.044(6) 0.164(13) 0.029(7) -0.028(8) -0.006(6)
C8 0.020(6) 0.056(8) 0.041(7) 0.012(6) -0.006(5) -0.014(5)
C70 0.027(6) 0.047(7) 0.029(6) 0.019(5) -0.006(5) -0.010(5)
C49 0.020(5) 0.046(7) 0.031(6) 0.008(5) 0.001(4) 0.005(5)
C33 0.027(6) 0.032(6) 0.037(7) 0.006(5) -0.008(5) 0.000(5)
C68 0.023(5) 0.028(6) 0.029(6) 0.003(4) 0.001(4) 0.004(4)
C69 0.025(6) 0.030(6) 0.037(6) 0.009(5) 0.000(5) 0.010(5)
C53 0.031(6) 0.045(7) 0.026(6) 0.001(5) -0.001(5) 0.011(5)
C45 0.023(6) 0.088(11) 0.033(7) 0.028(7) -0.005(5) -0.007(7)
C40 0.0270(15) 0.0381(17) 0.0394(17) 0.0135(13) -0.0156(12) -0.0089(13)
C56 0.022(6) 0.038(7) 0.038(7) 0.004(5) 0.001(5) 0.007(5)
C47 0.027(6) 0.080(10) 0.031(7) 0.018(6) 0.000(5) 0.002(7)
C3 0.015(5) 0.033(6) 0.027(5) 0.014(5) -0.003(4) -0.004(4)
C36 0.030(6) 0.034(6) 0.029(6) -0.003(5) -0.003(5) 0.010(5)
C55 0.009(5) 0.053(8) 0.056(8) 0.003(6) 0.011(5) 0.004(5)
C65 0.025(6) 0.021(6) 0.064(8) -0.004(5) -0.005(5) -0.004(5)
C66 0.023(5) 0.030(6) 0.037(6) 0.003(5) 0.004(5) 0.003(5)
C63 0.0270(15) 0.0381(17) 0.0394(17) 0.0135(13) -0.0156(12) -0.0089(13)
C46 0.0270(15) 0.0381(17) 0.0394(17) 0.0135(13) -0.0156(12) -0.0089(13)
C23 0.029(6) 0.028(6) 0.032(6) 0.005(5) 0.002(5) 0.000(5)
C57 0.014(5) 0.022(5) 0.036(6) 0.001(4) -0.005(4) 0.002(4)
C17 0.026(6) 0.024(6) 0.033(6) 0.002(4) -0.005(4) -0.006(4)
C61 0.013(5) 0.044(7) 0.028(6) 0.010(5) 0.003(4) -0.002(5)
C16 0.024(5) 0.040(6) 0.014(5) 0.004(4) 0.001(4) 0.009(5)
C18 0.025(6) 0.028(6) 0.041(7) 0.001(5) 0.000(5) -0.010(5)
C52 0.0270(15) 0.0381(17) 0.0394(17) 0.0135(13) -0.0156(12) -0.0089(13)
C28 0.046(7) 0.049(8) 0.022(6) 0.005(5) 0.012(5) 0.015(6)
C19 0.051(8) 0.014(5) 0.046(7) 0.000(5) 0.001(6) -0.007(5)
C35 0.049(7) 0.037(7) 0.025(6) 0.000(5) -0.007(5) 0.007(6)
C15 0.027(6) 0.033(6) 0.027(6) 0.013(5) -0.011(4) -0.014(5)
C11 0.033(6) 0.032(7) 0.054(8) 0.006(6) -0.006(6) -0.018(5)
C29 0.030(6) 0.043(7) 0.041(7) -0.008(6) 0.015(5) 0.005(5)
C51 0.018(5) 0.048(7) 0.025(6) 0.012(5) -0.008(4) -0.009(5)
C48 0.025(6) 0.070(9) 0.031(6) 0.007(6) 0.003(5) 0.008(6)
C7 0.031(6) 0.051(8) 0.023(6) 0.011(5) -0.003(5) -0.001(5)
C6 0.0270(15) 0.0381(17) 0.0394(17) 0.0135(13) -0.0156(12) -0.0089(13)
C54 0.019(6) 0.069(9) 0.036(7) 0.002(6) 0.007(5) 0.004(6)
C44 0.0270(15) 0.0381(17) 0.0394(17) 0.0135(13) -0.0156(12) -0.0089(13)
C12 0.054(8) 0.020(6) 0.059(8) -0.013(5) -0.023(6) 0.002(6)
C64 0.046(7) 0.029(6) 0.036(6) 0.000(5) 0.000(5) -0.009(5)
C5 0.046(7) 0.059(8) 0.027(6) 0.003(6) 0.004(5) 0.000(7)
C10 0.0270(15) 0.0381(17) 0.0394(17) 0.0135(13) -0.0156(12) -0.0089(13)
C41 0.044(8) 0.028(7) 0.078(10) 0.000(6) -0.014(7) 0.002(6)
C13 0.043(7) 0.027(6) 0.037(7) 0.001(5) -0.011(5) 0.005(5)
C77 0.038(7) 0.056(9) 0.042(7) -0.020(6) 0.016(6) -0.014(6)
C14 0.0270(15) 0.0381(17) 0.0394(17) 0.0135(13) -0.0156(12) -0.0089(13)
C42 0.0270(15) 0.0381(17) 0.0394(17) 0.0135(13) -0.0156(12) -0.0089(13)
C76 0.027(6) 0.079(10) 0.030(7) -0.005(6) -0.008(5) 0.015(7)
C73 0.046(8) 0.059(9) 0.039(7) 0.009(6) -0.018(6) 0.006(7)
C74 0.052(8) 0.042(8) 0.054(8) -0.014(6) -0.010(6) -0.004(7)
C43 0.0270(15) 0.0381(17) 0.0394(17) 0.0135(13) -0.0156(12) -0.0089(13)
O9 0.28(2) 0.127(13) 0.129(13) 0.098(11) -0.156(15) -0.134(15)
C78 0.059(8) 0.035(7) 0.033(7) 0.005(5) 0.013(6) 0.007(6)
C75 0.081(12) 0.056(10) 0.056(9) -0.004(7) -0.012(8) 0.040(9)
O10 0.143(13) 0.046(7) 0.232(19) -0.043(9) 0.129(14) -0.029(8)

loop_
_atom_type_symbol
_atom_type_description
_atom_type_scat_dispersion_real
_atom_type_scat_dispersion_imag
_atom_type_scat_source
C C 0.0033 0.0016 'International Tables Vol C Tables 4.2.6.8 and 6.1.1.4'
H H 0.0000 0.0000 'International Tables Vol C Tables 4.2.6.8 and 6.1.1.4'
Cl Cl 0.1484 0.1585 'International Tables Vol C Tables 4.2.6.8 and 6.1.1.4'
N N 0.0061 0.0033 'International Tables Vol C Tables 4.2.6.8 and 6.1.1.4'
O O 0.0106 0.0060 'International Tables Vol C Tables 4.2.6.8 and 6.1.1.4'
Os Os -1.2165 7.6030 'International Tables Vol C Tables 4.2.6.8 and 6.1.1.4'

loop_
_geom_angle_atom_site_label_1
_geom_angle_atom_site_label_2
_geom_angle_atom_site_label_3
_geom_angle
_geom_angle_site_symmetry_1
_geom_angle_site_symmetry_3
_geom_angle_publ_flag
O3 Os2 O4 79.9(3) . . ?
O3 Os2 N8 87.7(3) . . ?
O3 Os2 N6 94.1(3) . . ?
N8 Os2 O4 94.3(3) . . ?
N5 Os2 O3 171.4(3) . . ?
N5 Os2 O4 95.7(3) . . ?
N5 Os2 N8 100.2(3) . . ?
N5 Os2 N6 78.3(3) . . ?
N7 Os2 O3 93.6(3) . . ?
N7 Os2 O4 170.9(3) . . ?
N7 Os2 N8 79.0(3) . . ?
N7 Os2 N5 91.5(3) . . ?
N7 Os2 N6 97.4(3) . . ?
N6 Os2 O4 89.4(3) . . ?
N6 Os2 N8 176.1(3) . . ?
O2 Os1 O1 79.2(3) . . ?
O2 Os1 N4 95.4(3) . . ?
O2 Os1 N1 88.7(3) . . ?
O1 Os1 N4 89.7(3) . . ?
N3 Os1 O2 172.3(3) . . ?
N3 Os1 O1 96.3(3) . . ?
N3 Os1 N4 78.2(3) . . ?
N3 Os1 N2 92.5(4) . . ?
N3 Os1 N1 98.0(3) . . ?
N2 Os1 O2 92.7(3) . . ?
N2 Os1 O1 169.4(3) . . ?
N2 Os1 N4 97.8(3) . . ?
N2 Os1 N1 78.4(3) . . ?
N1 Os1 O1 94.6(3) . . ?
N1 Os1 N4 174.6(3) . . ?
O5 Cl2 O6 110.9(5) . . ?
O8 Cl2 O5 110.8(6) . . ?
O8 Cl2 O6 108.1(6) . . ?
O8 Cl2 O7 108.9(8) . . ?
O7 Cl2 O5 108.5(8) . . ?
O7 Cl2 O6 109.6(6) . . ?
O12 Cl1 O11 112.4(6) . . ?
O9 Cl1 O11 110.5(8) . . ?
O9 Cl1 O12 110.1(9) . . ?
O9 Cl1 O10 112.0(14) . . ?
O10 Cl1 O11 106.4(8) . . ?
O10 Cl1 O12 105.2(7) . . ?
C37 O3 Os2 112.3(7) . . ?
C2 O2 Os1 113.0(6) . . ?
C1 O1 Os1 112.1(6) . . ?
C38 O4 Os2 111.3(6) . . ?
C32 N4 Os1 116.7(6) . . ?
C32 N4 C36 119.4(9) . . ?
C36 N4 Os1 124.0(7) . . ?
C72 N8 Os2 124.4(7) . . ?
C72 N8 C68 119.2(9) . . ?
C68 N8 Os2 116.1(7) . . ?
C27 N3 Os1 126.6(7) . . ?
C27 N3 C31 115.7(9) . . ?
C31 N3 Os1 117.7(7) . . ?
C53 N5 Os2 124.5(7) . . ?
C57 N5 Os2 116.4(7) . . ?
C57 N5 C53 119.1(9) . . ?
C67 N7 Os2 116.0(6) . . ?
C63 N7 Os2 125.9(7) . . ?
C63 N7 C67 118.1(9) . . ?
O2 C2 C1 119.1(9) . . ?
O2 C2 C3 119.2(9) . . ?
C1 C2 C3 121.6(9) . . ?
C62 N6 Os2 125.0(7) . . ?
C62 N6 C58 118.7(8) . . ?
C58 N6 Os2 116.2(7) . . ?
C21 N2 Os1 116.2(7) . . ?
C21 N2 C17 118.6(9) . . ?
C17 N2 Os1 125.0(7) . . ?
C22 N1 Os1 116.2(6) . . ?
C26 N1 Os1 124.6(7) . . ?
C26 N1 C22 119.1(8) . . ?
C38 C39 C40 118.0(10) . . ?
C52 C39 C38 121.7(11) . . ?
C52 C39 C40 120.3(11) . . ?
N1 C22 C21 114.0(8) . . ?
N1 C22 C23 121.3(9) . . ?
C23 C22 C21 124.6(9) . . ?
N6 C62 H62 117.9 . . ?
N6 C62 C61 124.3(9) . . ?
C61 C62 H62 117.9 . . ?
N6 C58 C57 113.2(8) . . ?
C59 C58 N6 118.8(10) . . ?
C59 C58 C57 127.9(9) . . ?
C72 C71 H71 120.2 . . ?
C72 C71 C70 119.6(10) . . ?
C70 C71 H71 120.2 . . ?
N8 C72 C71 121.8(10) . . ?
N8 C72 H72 119.1 . . ?
C71 C72 H72 119.1 . . ?
O3 C37 C38 118.1(10) . . ?
O3 C37 C50 120.9(11) . . ?
C38 C37 C50 121.0(10) . . ?
C33 C34 H34 120.4 . . ?
C33 C34 C35 119.2(10) . . ?
C35 C34 H34 120.4 . . ?
C25 C24 H24 120.3 . . ?
C23 C24 H24 120.3 . . ?
C23 C24 C25 119.3(10) . . ?
C31 C30 H30 120.3 . . ?
C31 C30 C29 119.4(10) . . ?
C29 C30 H30 120.3 . . ?
N3 C27 H27 117.5 . . ?
C28 C27 N3 124.9(10) . . ?
C28 C27 H27 117.5 . . ?
N1 C26 H26 119.0 . . ?
N1 C26 C25 122.1(10) . . ?
C25 C26 H26 119.0 . . ?
C21 C20 H20 120.8 . . ?
C21 C20 C19 118.4(10) . . ?
C19 C20 H20 120.8 . . ?
C58 C59 H59 119.4 . . ?
C60 C59 C58 121.2(10) . . ?
C60 C59 H59 119.4 . . ?
N3 C31 C32 112.8(9) . . ?
C30 C31 N3 122.3(10) . . ?
C30 C31 C32 124.9(10) . . ?
O4 C38 C39 123.8(10) . . ?
O4 C38 C37 118.3(9) . . ?
C37 C38 C39 117.9(10) . . ?
N4 C32 C31 114.5(9) . . ?
N4 C32 C33 122.3(10) . . ?
C33 C32 C31 123.2(10) . . ?
C8 C9 H9 118.0 . . ?
C8 C9 C10 123.9(11) . . ?
C10 C9 H9 118.0 . . ?
N2 C21 C22 114.7(9) . . ?
N2 C21 C20 121.8(10) . . ?
C20 C21 C22 123.5(9) . . ?
C24 C25 C26 118.8(10) . . ?
C24 C25 H25 120.6 . . ?
C26 C25 H25 120.6 . . ?
C49 C50 C37 120.9(10) . . ?
C49 C50 C51 121.9(11) . . ?
C51 C50 C37 117.2(11) . . ?
C3 C4 H4 118.7 . . ?
C3 C4 C5 122.5(11) . . ?
C5 C4 H4 118.7 . . ?
C59 C60 H60 120.1 . . ?
C59 C60 C61 119.8(9) . . ?
C61 C60 H60 120.1 . . ?
N7 C67 C68 114.3(9) . . ?
C66 C67 N7 120.7(9) . . ?
C66 C67 C68 125.0(10) . . ?
O1 C1 C2 116.6(8) . . ?
O1 C1 C14 122.9(10) . . ?
C2 C1 C14 120.5(10) . . ?
C9 C8 H8 119.8 . . ?
C9 C8 C7 120.3(11) . . ?
C7 C8 H8 119.8 . . ?
C71 C70 H70 120.9 . . ?
C69 C70 C71 118.2(10) . . ?
C69 C70 H70 120.9 . . ?
C50 C49 H49 119.8 . . ?
C48 C49 C50 120.5(12) . . ?
C48 C49 H49 119.8 . . ?
C34 C33 C32 118.5(11) . . ?
C34 C33 H33 120.7 . . ?
C32 C33 H33 120.7 . . ?
N8 C68 C67 114.4(9) . . ?
N8 C68 C69 120.8(10) . . ?
C69 C68 C67 124.7(10) . . ?
C70 C69 H69 119.8 . . ?
C68 C69 C70 120.4(10) . . ?
C68 C69 H69 119.8 . . ?
N5 C53 H53 119.1 . . ?
N5 C53 C54 121.9(10) . . ?
C54 C53 H53 119.1 . . ?
C46 C45 H45 118.5 . . ?
C44 C45 H45 118.5 . . ?
C44 C45 C46 123.1(12) . . ?
C39 C40 H40 120.8 . . ?
C41 C40 C39 118.4(12) . . ?
C41 C40 H40 120.8 . . ?
C55 C56 H56 120.0 . . ?
C55 C56 C57 120.0(10) . . ?
C57 C56 H56 120.0 . . ?
C46 C47 H47 119.5 . . ?
C48 C47 H47 119.5 . . ?
C48 C47 C46 121.0(11) . . ?
C4 C3 C2 124.0(10) . . ?
C4 C3 C16 118.8(9) . . ?
C16 C3 C2 117.3(10) . . ?
N4 C36 H36 120.3 . . ?
N4 C36 C35 119.5(10) . . ?
C35 C36 H36 120.3 . . ?
C56 C55 H55 120.7 . . ?
C56 C55 C54 118.7(10) . . ?
C54 C55 H55 120.7 . . ?
C66 C65 H65 120.3 . . ?
C66 C65 C64 119.3(10) . . ?
C64 C65 H65 120.3 . . ?
C67 C66 C65 119.8(10) . . ?
C67 C66 H66 120.1 . . ?
C65 C66 H66 120.1 . . ?
N7 C63 H63 117.9 . . ?
N7 C63 C64 124.2(10) . . ?
C64 C63 H63 117.9 . . ?
C45 C46 C51 116.9(12) . . ?
C47 C46 C45 123.8(12) . . ?
C47 C46 C51 119.3(11) . . ?
C22 C23 H23 120.4 . . ?
C24 C23 C22 119.3(10) . . ?
C24 C23 H23 120.4 . . ?
N5 C57 C58 115.8(9) . . ?
N5 C57 C56 120.6(9) . . ?
C56 C57 C58 123.7(9) . . ?
N2 C17 H17 119.1 . . ?
C18 C17 N2 121.8(10) . . ?
C18 C17 H17 119.1 . . ?
C62 C61 C60 117.2(10) . . ?
C62 C61 H61 121.4 . . ?
C60 C61 H61 121.4 . . ?
C15 C16 C3 120.8(9) . . ?
C15 C16 C7 121.8(10) . . ?
C7 C16 C3 117.4(10) . . ?
C17 C18 H18 119.9 . . ?
C17 C18 C19 120.2(10) . . ?
C19 C18 H18 119.9 . . ?
C39 C52 C51 118.6(10) . . ?
C39 C52 C43 118.2(12) . . ?
C43 C52 C51 123.1(11) . . ?
C27 C28 H28 120.6 . . ?
C27 C28 C29 118.8(10) . . ?
C29 C28 H28 120.6 . . ?
C20 C19 H19 120.5 . . ?
C18 C19 C20 119.1(10) . . ?
C18 C19 H19 120.5 . . ?
C34 C35 C36 121.2(11) . . ?
C34 C35 H35 119.4 . . ?
C36 C35 H35 119.4 . . ?
C16 C15 C10 119.8(10) . . ?
C14 C15 C16 120.5(10) . . ?
C14 C15 C10 119.6(11) . . ?
C12 C11 H11 120.1 . . ?
C12 C11 C10 119.9(10) . . ?
C10 C11 H11 120.1 . . ?
C30 C29 H29 120.6 . . ?
C28 C29 C30 118.8(10) . . ?
C28 C29 H29 120.6 . . ?
C50 C51 C46 117.4(11) . . ?
C50 C51 C52 123.4(10) . . ?
C52 C51 C46 119.1(10) . . ?
C49 C48 C47 119.8(13) . . ?
C49 C48 H48 120.1 . . ?
C47 C48 H48 120.1 . . ?
C16 C7 C8 116.6(11) . . ?
C6 C7 C8 121.7(11) . . ?
C6 C7 C16 121.7(11) . . ?
C7 C6 H6 119.6 . . ?
C5 C6 C7 120.9(12) . . ?
C5 C6 H6 119.6 . . ?
C53 C54 H54 120.1 . . ?
C55 C54 C53 119.7(11) . . ?
C55 C54 H54 120.1 . . ?
C45 C44 H44 118.8 . . ?
C45 C44 C43 122.5(11) . . ?
C43 C44 H44 118.8 . . ?
C11 C12 H12 118.6 . . ?
C11 C12 C13 122.8(12) . . ?
C13 C12 H12 118.6 . . ?
C65 C64 H64 121.0 . . ?
C63 C64 C65 117.9(11) . . ?
C63 C64 H64 121.0 . . ?
C4 C5 H5 120.7 . . ?
C6 C5 C4 118.6(13) . . ?
C6 C5 H5 120.7 . . ?
C15 C10 C9 117.6(11) . . ?
C11 C10 C9 122.6(11) . . ?
C11 C10 C15 119.8(11) . . ?
C40 C41 H41 120.2 . . ?
C42 C41 C40 119.5(13) . . ?
C42 C41 H41 120.2 . . ?
C12 C13 H13 121.3 . . ?
C12 C13 C14 117.5(12) . . ?
C14 C13 H13 121.3 . . ?
C76 C77 H77 120.4 . . ?
C76 C77 C78 119.2(12) . . ?
C78 C77 H77 120.4 . . ?
C15 C14 C1 119.1(11) . . ?
C15 C14 C13 120.2(11) . . ?
C13 C14 C1 120.4(11) . . ?
C41 C42 H42 118.6 . . ?
C41 C42 C43 122.7(11) . . ?
C43 C42 H42 118.6 . . ?
C77 C76 H76 119.3 . . ?
C77 C76 C75 121.4(12) . . ?
C75 C76 H76 119.3 . . ?
C74 C73 H73 119.7 . . ?
C78 C73 H73 119.7 . . ?
C78 C73 C74 120.7(12) . . ?
C73 C74 H74 120.8 . . ?
C75 C74 C73 118.3(13) . . ?
C75 C74 H74 120.8 . . ?
C52 C43 C44 115.2(11) . . ?
C42 C43 C52 120.8(11) . . ?
C42 C43 C44 124.0(11) . . ?
C77 C78 H78 120.1 . . ?
C73 C78 C77 119.9(12) . . ?
C73 C78 H78 120.1 . . ?
C76 C75 C74 120.4(13) . . ?
C76 C75 H75 119.8 . . ?
C74 C75 H75 119.8 . . ?

loop_
_geom_bond_atom_site_label_1
_geom_bond_atom_site_label_2
_geom_bond_distance
_geom_bond_site_symmetry_2
_geom_bond_publ_flag
Os2 O3 2.043(7) . ?
Os2 O4 2.066(7) . ?
Os2 N8 2.044(8) . ?
Os2 N5 2.042(8) . ?
Os2 N7 2.033(8) . ?
Os2 N6 2.043(8) . ?
Os1 O2 2.051(7) . ?
Os1 O1 2.062(7) . ?
Os1 N4 2.064(8) . ?
Os1 N3 2.015(8) . ?
Os1 N2 2.031(10) . ?
Os1 N1 2.053(8) . ?
Cl2 O5 1.436(8) . ?
Cl2 O6 1.439(8) . ?
Cl2 O8 1.391(10) . ?
Cl2 O7 1.415(11) . ?
Cl1 O11 1.420(9) . ?
Cl1 O12 1.416(10) . ?
Cl1 O9 1.348(11) . ?
Cl1 O10 1.397(13) . ?
O3 C37 1.306(13) . ?
O2 C2 1.304(12) . ?
O1 C1 1.351(12) . ?
O4 C38 1.307(12) . ?
N4 C32 1.348(13) . ?
N4 C36 1.351(13) . ?
N8 C72 1.348(13) . ?
N8 C68 1.373(13) . ?
N3 C27 1.358(13) . ?
N3 C31 1.389(13) . ?
N5 C53 1.350(13) . ?
N5 C57 1.350(12) . ?
N7 C67 1.389(13) . ?
N7 C63 1.330(13) . ?
C2 C1 1.381(15) . ?
C2 C3 1.447(14) . ?
N6 C62 1.336(13) . ?
N6 C58 1.387(13) . ?
N2 C21 1.368(13) . ?
N2 C17 1.371(13) . ?
N1 C22 1.359(13) . ?
N1 C26 1.342(12) . ?
C39 C38 1.457(15) . ?
C39 C40 1.459(17) . ?
C39 C52 1.393(17) . ?
C22 C21 1.455(14) . ?
C22 C23 1.391(14) . ?
C62 H62 0.9300 . ?
C62 C61 1.369(14) . ?
C58 C59 1.380(14) . ?
C58 C57 1.445(15) . ?
C71 H71 0.9300 . ?
C71 C72 1.394(14) . ?
C71 C70 1.395(16) . ?
C72 H72 0.9300 . ?
C37 C38 1.404(16) . ?
C37 C50 1.471(17) . ?
C34 H34 0.9300 . ?
C34 C33 1.364(16) . ?
C34 C35 1.370(16) . ?
C24 H24 0.9300 . ?
C24 C25 1.389(16) . ?
C24 C23 1.381(15) . ?
C30 H30 0.9300 . ?
C30 C31 1.356(15) . ?
C30 C29 1.395(16) . ?
C27 H27 0.9300 . ?
C27 C28 1.336(15) . ?
C26 H26 0.9300 . ?
C26 C25 1.390(14) . ?
C20 H20 0.9300 . ?
C20 C21 1.399(14) . ?
C20 C19 1.402(15) . ?
C59 H59 0.9300 . ?
C59 C60 1.371(16) . ?
C31 C32 1.475(15) . ?
C32 C33 1.394(14) . ?
C9 H9 0.9300 . ?
C9 C8 1.332(17) . ?
C9 C10 1.424(17) . ?
C25 H25 0.9300 . ?
C50 C49 1.391(17) . ?
C50 C51 1.396(16) . ?
C4 H4 0.9300 . ?
C4 C3 1.383(16) . ?
C4 C5 1.410(16) . ?
C60 H60 0.9300 . ?
C60 C61 1.388(15) . ?
C67 C68 1.454(14) . ?
C67 C66 1.382(15) . ?
C1 C14 1.446(14) . ?
C8 H8 0.9300 . ?
C8 C7 1.475(17) . ?
C70 H70 0.9300 . ?
C70 C69 1.391(16) . ?
C49 H49 0.9300 . ?
C49 C48 1.384(15) . ?
C33 H33 0.9300 . ?
C68 C69 1.387(14) . ?
C69 H69 0.9300 . ?
C53 H53 0.9300 . ?
C53 C54 1.395(15) . ?
C45 H45 0.9300 . ?
C45 C46 1.419(18) . ?
C45 C44 1.316(18) . ?
C40 H40 0.9300 . ?
C40 C41 1.407(17) . ?
C56 H56 0.9300 . ?
C56 C55 1.369(16) . ?
C56 C57 1.423(14) . ?
C47 H47 0.9300 . ?
C47 C46 1.405(18) . ?
C47 C48 1.389(19) . ?
C3 C16 1.445(15) . ?
C36 H36 0.9300 . ?
C36 C35 1.392(15) . ?
C55 H55 0.9300 . ?
C55 C54 1.383(16) . ?
C65 H65 0.9300 . ?
C65 C66 1.388(15) . ?
C65 C64 1.394(16) . ?
C66 H66 0.9300 . ?
C63 H63 0.9300 . ?
C63 C64 1.378(16) . ?
C46 C51 1.449(16) . ?
C23 H23 0.9300 . ?
C17 H17 0.9300 . ?
C17 C18 1.364(15) . ?
C61 H61 0.9300 . ?
C16 C15 1.417(16) . ?
C16 C7 1.421(15) . ?
C18 H18 0.9300 . ?
C18 C19 1.394(16) . ?
C52 C51 1.408(17) . ?
C52 C43 1.401(16) . ?
C28 H28 0.9300 . ?
C28 C29 1.389(16) . ?
C19 H19 0.9300 . ?
C35 H35 0.9300 . ?
C15 C10 1.422(15) . ?
C15 C14 1.411(16) . ?
C11 H11 0.9300 . ?
C11 C12 1.379(18) . ?
C11 C10 1.395(17) . ?
C29 H29 0.9300 . ?
C48 H48 0.9300 . ?
C7 C6 1.384(17) . ?
C6 H6 0.9300 . ?
C6 C5 1.378(17) . ?
C54 H54 0.9300 . ?
C44 H44 0.9300 . ?
C44 C43 1.469(17) . ?
C12 H12 0.9300 . ?
C12 C13 1.403(17) . ?
C64 H64 0.9300 . ?
C5 H5 0.9300 . ?
C41 H41 0.9300 . ?
C41 C42 1.351(18) . ?
C13 H13 0.9300 . ?
C13 C14 1.430(17) . ?
C77 H77 0.9300 . ?
C77 C76 1.360(19) . ?
C77 C78 1.379(18) . ?
C42 H42 0.9300 . ?
C42 C43 1.380(17) . ?
C76 H76 0.9300 . ?
C76 C75 1.36(2) . ?
C73 H73 0.9300 . ?
C73 C74 1.394(19) . ?
C73 C78 1.369(18) . ?
C74 H74 0.9300 . ?
C74 C75 1.371(19) . ?
C78 H78 0.9300 . ?
C75 H75 0.9300 . ?
